data_4345426
loop_
_publ_author_name
'Schmidt, Anna-Corina'
'Hermsen, Marko'
'Rominger, Frank'
'Dehn, Richard'
'Teles, Joaquim Henrique'
'Sch\"afer, Ansgar'
'Trapp, Oliver'
'Schaub, Thomas'

_publ_section_title
;
 Synthesis of Mono- and Dinuclear Vanadium Complexes and Their Reactivity
 toward Dehydroperoxidation of Alkyl Hydroperoxides.
;
_journal_issue 3
_journal_name_full 'Inorganic chemistry'
_journal_page_first 1319
_journal_page_last 1332
_journal_paper_doi 10.1021/acs.inorgchem.6b02322
_journal_volume 56
_journal_year 2017
_chemical_formula_sum 'C13 H16 N O8 V'
_chemical_formula_weight 365.21
_chemical_name_common '6 H2O'
_space_group_crystal_system monoclinic
_space_group_IT_number 14
_space_group_name_Hall '-P 2yn'
_space_group_name_H-M_alt 'P 1 21/n 1'
_symmetry_space_group_name_Hall '-P 2yn'
_symmetry_space_group_name_H-M 'P 1 21/n 1'
_atom_sites_solution_hydrogens mixed
_audit_creation_method SHELXL-2014/7
_cell_angle_alpha 90
_cell_angle_beta 91.959(3)
_cell_angle_gamma 90
_cell_formula_units_Z 8
_cell_length_a 15.956(2)
_cell_length_b 12.2604(17)
_cell_length_c 15.964(2)
_cell_measurement_reflns_used 5202
_cell_measurement_temperature 200(2)
_cell_measurement_theta_max 24.97
_cell_measurement_theta_min 2.43
_cell_volume 3121.2(7)
_computing_cell_refinement 'Bruker SAINT'
_computing_data_collection 'Bruker APEX2'
_computing_data_reduction 'Bruker SAINT'
_computing_molecular_graphics 'Bruker SHELXTL'
_computing_publication_material 'Bruker SHELXTL'
_computing_structure_refinement 'SHELXL-2014/7 (Sheldrick, 2014)'
_computing_structure_solution 'SHELXS-97 (Sheldrick 2008)'
_diffrn_ambient_temperature 200(2)
_diffrn_measured_fraction_theta_full 1.000
_diffrn_measured_fraction_theta_max 0.997
_diffrn_measurement_device_type 'Bruker APEX-II Quazar area detector'
_diffrn_measurement_method '\f and \w scans'
_diffrn_radiation_type MoK\a
_diffrn_radiation_wavelength 0.71073
_diffrn_reflns_av_R_equivalents 0.0749
_diffrn_reflns_av_unetI/netI 0.0701
_diffrn_reflns_Laue_measured_fraction_full 1.000
_diffrn_reflns_Laue_measured_fraction_max 0.997
_diffrn_reflns_limit_h_max 18
_diffrn_reflns_limit_h_min -19
_diffrn_reflns_limit_k_max 14
_diffrn_reflns_limit_k_min -14
_diffrn_reflns_limit_l_max 19
_diffrn_reflns_limit_l_min -19
_diffrn_reflns_number 25692
_diffrn_reflns_point_group_measured_fraction_full 1.000
_diffrn_reflns_point_group_measured_fraction_max 0.997
_diffrn_reflns_theta_full 25.242
_diffrn_reflns_theta_max 25.556
_diffrn_reflns_theta_min 1.276
_diffrn_source 'ImuS microsource'
_exptl_absorpt_coefficient_mu 0.676
_exptl_absorpt_correction_T_max 0.9583
_exptl_absorpt_correction_T_min 0.8449
_exptl_absorpt_correction_type multi-scan
_exptl_absorpt_process_details
;
Sheldrick, G. M. (2008). <i>SADABS</i>. University of G\"ottingen, Germany.
;
_exptl_crystal_colour yellow
_exptl_crystal_density_diffrn 1.554
_exptl_crystal_description polyhedron
_exptl_crystal_F_000 1504
_exptl_crystal_size_max 0.120
_exptl_crystal_size_mid 0.100
_exptl_crystal_size_min 0.080
_refine_diff_density_max 0.345
_refine_diff_density_min -0.436
_refine_diff_density_rms 0.077
_refine_ls_extinction_method none
_refine_ls_goodness_of_fit_ref 1.034
_refine_ls_hydrogen_treatment mixed
_refine_ls_matrix_type full
_refine_ls_number_parameters 505
_refine_ls_number_reflns 5828
_refine_ls_number_restraints 468
_refine_ls_restrained_S_all 1.011
_refine_ls_R_factor_all 0.0674
_refine_ls_R_factor_gt 0.0444
_refine_ls_shift/su_max 0.001
_refine_ls_shift/su_mean 0.000
_refine_ls_structure_factor_coef Fsqd
_refine_ls_weighting_details 'w=1/[\s^2^(Fo^2^)+(0.0373P)^2^+0.7845P] where P=(Fo^2^+2Fc^2^)/3'
_refine_ls_weighting_scheme calc
_refine_ls_wR_factor_gt 0.0928
_refine_ls_wR_factor_ref 0.1030
_reflns_Friedel_coverage 0.000
_reflns_number_gt 4452
_reflns_number_total 5828
_reflns_threshold_expression 'I > 2\s(I)'
_cod_data_source_file ic6b02322_si_002.cif
_cod_data_source_block cos5
_cod_original_cell_volume 3121.1(8)
_cod_database_code 4345426
_shelx_shelxl_version_number 2014/7
_shelx_space_group_comment
; 
The symmetry employed for this shelxl refinement is uniquely defined 
by the following loop, which should always be used as a source of 
symmetry information in preference to the above space-group names. 
They are only intended as comments. 
;
_shelx_estimated_absorpt_t_min 0.923
_shelx_estimated_absorpt_t_max 0.948

loop_
_space_group_symop_operation_xyz
'x, y, z'
'-x+1/2, y+1/2, -z+1/2'
'-x, -y, -z'
'x-1/2, -y-1/2, z-1/2'

loop_
_atom_site_label
_atom_site_type_symbol
_atom_site_fract_x
_atom_site_fract_y
_atom_site_fract_z
_atom_site_U_iso_or_equiv
_atom_site_adp_type
_atom_site_occupancy
_atom_site_site_symmetry_order
_atom_site_calc_flag
_atom_site_refinement_flags_posn
_atom_site_refinement_flags_adp
_atom_site_refinement_flags_occupancy
_atom_site_disorder_assembly
_atom_site_disorder_group
V1_1 V 0.59402(5) 0.66613(6) 0.20704(5) 0.0277(2) Uani 1 1 d D U . . .
O1_1 O 0.65546(19) 0.6284(2) 0.1372(2) 0.0395(8) Uani 1 1 d D U . . .
O2_1 O 0.5066(2) 0.7399(4) 0.2958(2) 0.0489(10) Uani 1 1 d D U . . .
H2A_1 H 0.521(3) 0.755(4) 0.3407(19) 0.059(17) Uiso 1 1 d D U . . .
H2B_1 H 0.4607(18) 0.721(5) 0.298(3) 0.069(18) Uiso 1 1 d D U . . .
N1_1 N 0.6182(2) 0.8295(3) 0.1915(2) 0.0252(9) Uani 1 1 d D U . . .
C2_1 C 0.6774(3) 0.8771(3) 0.2388(3) 0.0263(10) Uani 1 1 d D U . . .
C3_1 C 0.6962(3) 0.9854(4) 0.2274(3) 0.0363(12) Uani 1 1 d D U . . .
H3_1 H 0.7375 1.0207 0.2621 0.044 Uiso 1 1 calc R U . . .
C4_1 C 0.6529(3) 1.0421(4) 0.1635(3) 0.0407(12) Uani 1 1 d D U . . .
H4_1 H 0.6666 1.1161 0.1529 0.049 Uiso 1 1 calc R U . . .
C5_1 C 0.5903(3) 0.9919(3) 0.1155(3) 0.0343(11) Uani 1 1 d D U . . .
H5_1 H 0.5597 1.0306 0.0730 0.041 Uiso 1 1 calc R U . . .
C6_1 C 0.5737(2) 0.8838(3) 0.1315(3) 0.0236(9) Uani 1 1 d D U . . .
C7_1 C 0.7140(3) 0.7981(4) 0.3017(3) 0.0332(12) Uani 1 1 d D U . . .
O7_1 O 0.7698(2) 0.8266(3) 0.3517(2) 0.0469(10) Uani 1 1 d D U . . .
O8_1 O 0.68254(19) 0.7023(3) 0.29502(19) 0.0332(8) Uani 1 1 d D U . . .
C9_1 C 0.5094(3) 0.8111(4) 0.0902(3) 0.0249(11) Uani 1 1 d D U . . .
O9_1 O 0.46589(18) 0.8407(2) 0.03015(18) 0.0317(8) Uani 1 1 d D U . . .
O10_1 O 0.50524(17) 0.7155(2) 0.12482(18) 0.0274(8) Uani 1 1 d D U . . .
O3_1 O 0.5852(10) 0.5525(11) 0.2858(8) 0.045(4) Uani 0.509(7) 1 d D U P A 1
O4_1 O 0.5129(6) 0.5454(7) 0.2298(6) 0.030(2) Uani 0.509(7) 1 d D U P A 1
C11_1 C 0.5095(6) 0.4460(7) 0.1771(7) 0.036(2) Uani 0.509(7) 1 d D U P A 1
H11_1 H 0.5540 0.4478 0.1345 0.043 Uiso 0.509(7) 1 calc R U P A 1
C12_1 C 0.5212(7) 0.3496(7) 0.2346(7) 0.041(3) Uani 0.509(7) 1 d D U P A 1
H12A_1 H 0.4833 0.3560 0.2822 0.050 Uiso 0.509(7) 1 calc R U P A 1
H12B_1 H 0.5797 0.3475 0.2573 0.050 Uiso 0.509(7) 1 calc R U P A 1
C13_1 C 0.5015(7) 0.2444(8) 0.1853(7) 0.052(3) Uani 0.509(7) 1 d D U P A 1
H13A_1 H 0.5432 0.2346 0.1414 0.062 Uiso 0.509(7) 1 calc R U P A 1
H13B_1 H 0.5057 0.1810 0.2237 0.062 Uiso 0.509(7) 1 calc R U P A 1
C14_1 C 0.4157(8) 0.2485(9) 0.1455(8) 0.058(3) Uani 0.509(7) 1 d D U P A 1
H14A_1 H 0.3737 0.2513 0.1897 0.069 Uiso 0.509(7) 1 calc R U P A 1
H14B_1 H 0.4056 0.1812 0.1123 0.069 Uiso 0.509(7) 1 calc R U P A 1
C15_1 C 0.4047(9) 0.3479(9) 0.0883(8) 0.062(4) Uani 0.509(7) 1 d D U P A 1
H15A_1 H 0.4427 0.3414 0.0408 0.074 Uiso 0.509(7) 1 calc R U P A 1
H15B_1 H 0.3463 0.3501 0.0652 0.074 Uiso 0.509(7) 1 calc R U P A 1
C16_1 C 0.4238(7) 0.4537(8) 0.1357(7) 0.046(3) Uani 0.509(7) 1 d D U P A 1
H16A_1 H 0.4216 0.5160 0.0963 0.055 Uiso 0.509(7) 1 calc R U P A 1
H16B_1 H 0.3813 0.4657 0.1785 0.055 Uiso 0.509(7) 1 calc R U P A 1
O3B_1 O 0.5943(11) 0.5287(12) 0.2617(9) 0.041(4) Uani 0.491(7) 1 d D U P A 2
O4B_1 O 0.5282(7) 0.5242(9) 0.1976(6) 0.034(3) Uani 0.491(7) 1 d D U P A 2
C11B_1 C 0.5414(6) 0.4386(7) 0.1336(6) 0.030(2) Uani 0.491(7) 1 d D U P A 2
H11B_1 H 0.5974 0.4494 0.1086 0.036 Uiso 0.491(7) 1 calc R U P A 2
C12B_1 C 0.5390(6) 0.3292(7) 0.1749(7) 0.043(3) Uani 0.491(7) 1 d D U P A 2
H12C_1 H 0.5813 0.3275 0.2217 0.052 Uiso 0.491(7) 1 calc R U P A 2
H12D_1 H 0.5546 0.2728 0.1339 0.052 Uiso 0.491(7) 1 calc R U P A 2
C13B_1 C 0.4540(7) 0.3008(10) 0.2086(7) 0.063(4) Uani 0.491(7) 1 d D U P A 2
H13C_1 H 0.4544 0.2242 0.2282 0.076 Uiso 0.491(7) 1 calc R U P A 2
H13D_1 H 0.4425 0.3483 0.2570 0.076 Uiso 0.491(7) 1 calc R U P A 2
C14B_1 C 0.3868(8) 0.3153(13) 0.1425(10) 0.078(5) Uani 0.491(7) 1 d D U P A 2
H14C_1 H 0.3316 0.3035 0.1675 0.094 Uiso 0.491(7) 1 calc R U P A 2
H14D_1 H 0.3936 0.2595 0.0984 0.094 Uiso 0.491(7) 1 calc R U P A 2
C15B_1 C 0.3881(7) 0.4278(13) 0.1026(9) 0.083(5) Uani 0.491(7) 1 d D U P A 2
H15C_1 H 0.3730 0.4829 0.1449 0.100 Uiso 0.491(7) 1 calc R U P A 2
H15D_1 H 0.3453 0.4307 0.0563 0.100 Uiso 0.491(7) 1 calc R U P A 2
C16B_1 C 0.4742(6) 0.4565(8) 0.0683(6) 0.050(3) Uani 0.491(7) 1 d D U P A 2
H16C_1 H 0.4849 0.4105 0.0188 0.060 Uiso 0.491(7) 1 calc R U P A 2
H16D_1 H 0.4744 0.5338 0.0503 0.060 Uiso 0.491(7) 1 calc R U P A 2
V1_2 V 0.72202(5) 0.66459(6) 0.58415(4) 0.02089(18) Uani 1 1 d D . . . .
O1_2 O 0.65183(18) 0.6112(2) 0.63868(18) 0.0298(7) Uani 1 1 d D . . . .
O2_2 O 0.8110(2) 0.7522(3) 0.50772(19) 0.0275(7) Uani 1 1 d D U . . .
H2A_2 H 0.797(3) 0.767(4) 0.4634(18) 0.045(15) Uiso 1 1 d D U . . .
H2B_2 H 0.8565(17) 0.732(4) 0.509(3) 0.035(14) Uiso 1 1 d D U . . .
N1_2 N 0.6915(2) 0.8217(3) 0.6188(2) 0.0226(8) Uani 1 1 d D . . . .
C2_2 C 0.7280(2) 0.8648(3) 0.6875(2) 0.0230(10) Uani 1 1 d D . . . .
C3_2 C 0.7025(3) 0.9633(3) 0.7172(3) 0.0305(11) Uani 1 1 d D . . . .
H3_2 H 0.7272 0.9928 0.7672 0.037 Uiso 1 1 calc R U . . .
C4_2 C 0.6405(3) 1.0192(4) 0.6732(3) 0.0413(12) Uani 1 1 d D . . . .
H4_2 H 0.6220 1.0881 0.6928 0.050 Uiso 1 1 calc R U . . .
C5_2 C 0.6049(3) 0.9748(3) 0.6001(3) 0.0345(11) Uani 1 1 d D . . . .
H5_2 H 0.5621 1.0126 0.5692 0.041 Uiso 1 1 calc R U . . .
C6_2 C 0.6331(3) 0.8752(3) 0.5735(3) 0.0242(10) Uani 1 1 d D . . . .
C7_2 C 0.7958(3) 0.7898(4) 0.7219(3) 0.0254(10) Uani 1 1 d D . . . .
O7_2 O 0.83940(18) 0.8159(2) 0.78358(18) 0.0320(8) Uani 1 1 d D . . . .
O8_2 O 0.80178(18) 0.7004(2) 0.68032(17) 0.0252(7) Uani 1 1 d D . . . .
C9_2 C 0.6070(3) 0.8105(4) 0.4964(3) 0.0295(12) Uani 1 1 d D . . . .
O9_2 O 0.55655(18) 0.8469(2) 0.44406(18) 0.0348(8) Uani 1 1 d D . . . .
O10_2 O 0.64437(17) 0.7172(2) 0.49255(17) 0.0238(7) Uani 1 1 d D . . . .
O3_2 O 0.79740(17) 0.5475(2) 0.57723(17) 0.0258(7) Uani 1 1 d D . . . .
O4_2 O 0.73851(16) 0.5364(2) 0.50751(16) 0.0251(7) Uani 1 1 d D . . . .
C11_2 C 0.6874(3) 0.4350(3) 0.5173(3) 0.0271(10) Uani 1 1 d D . . . .
H11_2 H 0.6688 0.4278 0.5762 0.032 Uiso 1 1 calc R U . . .
C12_2 C 0.7397(3) 0.3386(3) 0.4936(3) 0.0365(12) Uani 1 1 d D . . . .
H12A_2 H 0.7881 0.3315 0.5337 0.044 Uiso 1 1 calc R U . . .
H12B_2 H 0.7616 0.3500 0.4370 0.044 Uiso 1 1 calc R U . . .
C13_2 C 0.6876(3) 0.2346(4) 0.4944(3) 0.0438(13) Uani 1 1 d D . . . .
H13A_2 H 0.7219 0.1720 0.4765 0.053 Uiso 1 1 calc R U . . .
H13B_2 H 0.6691 0.2200 0.5519 0.053 Uiso 1 1 calc R U . . .
C14_2 C 0.6120(3) 0.2478(4) 0.4353(4) 0.0581(17) Uani 1 1 d D . . . .
H14A_2 H 0.5769 0.1814 0.4372 0.070 Uiso 1 1 calc R U . . .
H14B_2 H 0.6310 0.2565 0.3773 0.070 Uiso 1 1 calc R U . . .
C15_2 C 0.5602(3) 0.3461(4) 0.4588(4) 0.0619(18) Uani 1 1 d D . . . .
H15A_2 H 0.5381 0.3354 0.5155 0.074 Uiso 1 1 calc R U . . .
H15B_2 H 0.5120 0.3539 0.4187 0.074 Uiso 1 1 calc R U . . .
C16_2 C 0.6133(3) 0.4490(3) 0.4579(3) 0.0425(13) Uani 1 1 d D . . . .
H16A_2 H 0.6326 0.4626 0.4006 0.051 Uiso 1 1 calc R U . . .
H16B_2 H 0.5795 0.5123 0.4751 0.051 Uiso 1 1 calc R U . . .

loop_
_atom_site_aniso_label
_atom_site_aniso_U_11
_atom_site_aniso_U_22
_atom_site_aniso_U_33
_atom_site_aniso_U_23
_atom_site_aniso_U_13
_atom_site_aniso_U_12
V1_1 0.0253(5) 0.0245(5) 0.0327(5) 0.0092(4) -0.0096(3) -0.0012(4)
O1_1 0.0345(19) 0.0332(19) 0.050(2) -0.0059(16) -0.0085(15) 0.0080(15)
O2_1 0.030(2) 0.086(3) 0.031(2) -0.005(2) -0.0018(15) -0.016(2)
N1_1 0.025(2) 0.027(2) 0.022(2) 0.0068(16) -0.0055(16) -0.0021(17)
C2_1 0.025(2) 0.027(3) 0.026(2) 0.0052(19) -0.0126(18) -0.003(2)
C3_1 0.037(3) 0.039(3) 0.031(3) 0.002(2) -0.016(2) -0.013(2)
C4_1 0.041(3) 0.024(3) 0.055(3) 0.010(2) -0.019(2) -0.007(2)
C5_1 0.033(3) 0.026(3) 0.044(3) 0.011(2) -0.010(2) 0.001(2)
C6_1 0.018(2) 0.022(2) 0.030(2) 0.0021(19) -0.0043(17) 0.0025(19)
C7_1 0.028(3) 0.039(3) 0.032(3) 0.010(2) -0.012(2) -0.002(2)
O7_1 0.041(2) 0.057(2) 0.041(2) 0.0190(17) -0.0228(17) -0.0179(18)
O8_1 0.0282(18) 0.035(2) 0.036(2) 0.0121(16) -0.0133(14) -0.0004(16)
C9_1 0.022(2) 0.026(3) 0.026(3) -0.003(2) -0.0052(19) 0.0036(19)
O9_1 0.0289(17) 0.0379(19) 0.0273(17) 0.0098(14) -0.0120(13) -0.0010(14)
O10_1 0.0242(17) 0.0255(19) 0.0318(18) 0.0057(15) -0.0108(14) -0.0038(14)
O3_1 0.047(6) 0.032(7) 0.053(8) 0.023(6) -0.027(6) -0.008(5)
O4_1 0.037(5) 0.017(4) 0.037(6) 0.010(4) -0.008(4) -0.008(4)
C11_1 0.041(6) 0.028(6) 0.040(6) 0.000(5) 0.010(5) -0.008(5)
C12_1 0.038(6) 0.029(6) 0.057(7) 0.004(5) 0.001(5) -0.010(5)
C13_1 0.061(8) 0.032(6) 0.064(8) -0.005(6) 0.007(6) -0.003(6)
C14_1 0.071(9) 0.034(7) 0.069(8) -0.014(6) 0.005(6) -0.016(6)
C15_1 0.070(9) 0.038(8) 0.076(9) -0.006(7) -0.028(7) -0.012(7)
C16_1 0.056(7) 0.031(6) 0.050(6) -0.003(5) -0.010(6) 0.003(5)
O3B_1 0.047(6) 0.027(6) 0.049(7) 0.006(5) -0.021(5) -0.013(5)
O4B_1 0.029(5) 0.041(6) 0.031(6) 0.001(5) 0.000(4) 0.000(4)
C11B_1 0.030(5) 0.021(5) 0.040(6) -0.003(4) 0.023(5) -0.007(4)
C12B_1 0.066(7) 0.025(6) 0.039(6) -0.011(5) 0.022(5) -0.015(5)
C13B_1 0.092(9) 0.037(7) 0.063(8) -0.022(6) 0.039(7) -0.014(7)
C14B_1 0.048(8) 0.082(12) 0.105(11) -0.042(11) 0.027(8) -0.022(8)
C15B_1 0.054(9) 0.086(11) 0.108(11) -0.059(9) -0.028(8) 0.012(8)
C16B_1 0.066(8) 0.040(6) 0.044(6) -0.019(5) 0.001(6) 0.004(6)
V1_2 0.0216(4) 0.0186(4) 0.0222(4) 0.0014(3) -0.0033(3) 0.0031(3)
O1_2 0.0292(18) 0.0267(17) 0.0338(18) -0.0009(14) 0.0063(13) -0.0003(14)
O2_2 0.0226(19) 0.034(2) 0.0254(18) 0.0089(15) -0.0046(13) 0.0046(15)
N1_2 0.0248(19) 0.019(2) 0.024(2) -0.0013(16) -0.0033(15) 0.0014(15)
C2_2 0.025(2) 0.026(3) 0.018(2) -0.0007(19) 0.0002(18) -0.0031(19)
C3_2 0.038(3) 0.024(3) 0.029(2) -0.009(2) -0.008(2) -0.001(2)
C4_2 0.049(3) 0.025(3) 0.049(3) -0.013(2) -0.012(2) 0.010(2)
C5_2 0.032(3) 0.029(3) 0.041(3) -0.004(2) -0.017(2) 0.008(2)
C6_2 0.021(2) 0.023(2) 0.028(2) 0.0003(19) -0.0070(18) 0.0051(19)
C7_2 0.020(2) 0.032(3) 0.024(2) 0.006(2) -0.0027(18) 0.001(2)
O7_2 0.0291(17) 0.0367(19) 0.0291(17) -0.0052(14) -0.0124(14) 0.0053(14)
O8_2 0.0294(17) 0.0220(17) 0.0235(16) -0.0001(14) -0.0069(13) 0.0057(14)
C9_2 0.024(2) 0.031(3) 0.032(3) -0.002(2) -0.004(2) 0.000(2)
O9_2 0.0371(18) 0.0271(18) 0.0384(19) -0.0081(14) -0.0241(15) 0.0113(15)
O10_2 0.0269(17) 0.0141(16) 0.0299(17) -0.0041(13) -0.0087(13) 0.0063(13)
O3_2 0.0240(16) 0.0212(17) 0.0316(17) -0.0007(13) -0.0069(13) 0.0055(13)
O4_2 0.0269(16) 0.0195(16) 0.0286(16) 0.0023(13) -0.0039(13) 0.0027(13)
C11_2 0.031(3) 0.020(2) 0.030(2) 0.0026(19) 0.0007(19) -0.002(2)
C12_2 0.034(3) 0.020(3) 0.055(3) 0.001(2) -0.004(2) 0.010(2)
C13_2 0.051(3) 0.020(3) 0.061(4) -0.005(2) 0.011(3) -0.001(2)
C14_2 0.053(4) 0.036(3) 0.086(4) -0.025(3) 0.001(3) -0.010(3)
C15_2 0.033(3) 0.047(4) 0.105(5) -0.022(3) -0.006(3) -0.009(3)
C16_2 0.033(3) 0.021(3) 0.072(4) 0.002(2) -0.014(3) 0.004(2)

loop_
_atom_type_symbol
_atom_type_description
_atom_type_scat_dispersion_real
_atom_type_scat_dispersion_imag
_atom_type_scat_source
C C 0.0033 0.0016 'International Tables Vol C Tables 4.2.6.8 and 6.1.1.4'
H H 0.0000 0.0000 'International Tables Vol C Tables 4.2.6.8 and 6.1.1.4'
N N 0.0061 0.0033 'International Tables Vol C Tables 4.2.6.8 and 6.1.1.4'
O O 0.0106 0.0060 'International Tables Vol C Tables 4.2.6.8 and 6.1.1.4'
V V 0.3005 0.5294 'International Tables Vol C Tables 4.2.6.8 and 6.1.1.4'

loop_
_geom_angle_atom_site_label_1
_geom_angle_atom_site_label_2
_geom_angle_atom_site_label_3
_geom_angle
O1_1 V1_1 O3_1 108.4(5)
O1_1 V1_1 O3B_1 94.2(6)
O1_1 V1_1 O10_1 93.92(15)
O3_1 V1_1 O10_1 126.6(4)
O3B_1 V1_1 O10_1 124.3(4)
O1_1 V1_1 O8_1 96.89(15)
O3_1 V1_1 O8_1 76.3(4)
O3B_1 V1_1 O8_1 83.3(4)
O10_1 V1_1 O8_1 149.49(13)
O1_1 V1_1 O4_1 109.3(3)
O3_1 V1_1 O4_1 43.2(4)
O10_1 V1_1 O4_1 83.9(3)
O8_1 V1_1 O4_1 118.6(3)
O1_1 V1_1 O4B_1 91.6(3)
O3B_1 V1_1 O4B_1 42.9(4)
O10_1 V1_1 O4B_1 81.8(3)
O8_1 V1_1 O4B_1 126.1(3)
O1_1 V1_1 N1_1 94.40(15)
O3_1 V1_1 N1_1 145.0(4)
O3B_1 V1_1 N1_1 157.4(4)
O10_1 V1_1 N1_1 75.90(13)
O8_1 V1_1 N1_1 74.89(13)
O4_1 V1_1 N1_1 149.8(3)
O4B_1 V1_1 N1_1 157.2(3)
O1_1 V1_1 O2_1 172.38(16)
O3_1 V1_1 O2_1 79.2(5)
O3B_1 V1_1 O2_1 93.4(6)
O10_1 V1_1 O2_1 81.30(14)
O8_1 V1_1 O2_1 84.56(14)
O4_1 V1_1 O2_1 76.2(3)
O4B_1 V1_1 O2_1 93.5(3)
N1_1 V1_1 O2_1 78.72(15)
V1_1 O2_1 H2A_1 121(4)
V1_1 O2_1 H2B_1 122(4)
H2A_1 O2_1 H2B_1 108(4)
C2_1 N1_1 C6_1 122.4(3)
C2_1 N1_1 V1_1 119.5(3)
C6_1 N1_1 V1_1 118.1(3)
N1_1 C2_1 C3_1 120.3(4)
N1_1 C2_1 C7_1 110.6(4)
C3_1 C2_1 C7_1 129.1(4)
C2_1 C3_1 C4_1 118.2(4)
C2_1 C3_1 H3_1 120.9
C4_1 C3_1 H3_1 120.9
C5_1 C4_1 C3_1 120.9(4)
C5_1 C4_1 H4_1 119.6
C3_1 C4_1 H4_1 119.6
C6_1 C5_1 C4_1 117.7(4)
C6_1 C5_1 H5_1 121.1
C4_1 C5_1 H5_1 121.1
N1_1 C6_1 C5_1 120.5(4)
N1_1 C6_1 C9_1 110.8(3)
C5_1 C6_1 C9_1 128.7(4)
O7_1 C7_1 O8_1 126.1(4)
O7_1 C7_1 C2_1 120.6(4)
O8_1 C7_1 C2_1 113.2(4)
C7_1 O8_1 V1_1 121.7(3)
O9_1 C9_1 O10_1 124.6(4)
O9_1 C9_1 C6_1 122.2(4)
O10_1 C9_1 C6_1 113.2(3)
C9_1 O10_1 V1_1 120.6(2)
O4_1 O3_1 V1_1 72.9(6)
O3_1 O4_1 C11_1 114.6(9)
O3_1 O4_1 V1_1 63.8(6)
C11_1 O4_1 V1_1 121.0(6)
O4_1 C11_1 C16_1 102.4(8)
O4_1 C11_1 C12_1 107.4(8)
C16_1 C11_1 C12_1 114.2(8)
O4_1 C11_1 H11_1 110.8
C16_1 C11_1 H11_1 110.8
C12_1 C11_1 H11_1 110.8
C11_1 C12_1 C13_1 109.2(8)
C11_1 C12_1 H12A_1 109.8
C13_1 C12_1 H12A_1 109.8
C11_1 C12_1 H12B_1 109.8
C13_1 C12_1 H12B_1 109.8
H12A_1 C12_1 H12B_1 108.3
C14_1 C13_1 C12_1 111.0(9)
C14_1 C13_1 H13A_1 109.4
C12_1 C13_1 H13A_1 109.4
C14_1 C13_1 H13B_1 109.4
C12_1 C13_1 H13B_1 109.4
H13A_1 C13_1 H13B_1 108.0
C13_1 C14_1 C15_1 111.5(9)
C13_1 C14_1 H14A_1 109.3
C15_1 C14_1 H14A_1 109.3
C13_1 C14_1 H14B_1 109.3
C15_1 C14_1 H14B_1 109.3
H14A_1 C14_1 H14B_1 108.0
C16_1 C15_1 C14_1 111.4(9)
C16_1 C15_1 H15A_1 109.4
C14_1 C15_1 H15A_1 109.4
C16_1 C15_1 H15B_1 109.4
C14_1 C15_1 H15B_1 109.4
H15A_1 C15_1 H15B_1 108.0
C11_1 C16_1 C15_1 109.2(8)
C11_1 C16_1 H16A_1 109.8
C15_1 C16_1 H16A_1 109.8
C11_1 C16_1 H16B_1 109.8
C15_1 C16_1 H16B_1 109.8
H16A_1 C16_1 H16B_1 108.3
O4B_1 O3B_1 V1_1 73.6(7)
O3B_1 O4B_1 C11B_1 113.3(9)
O3B_1 O4B_1 V1_1 63.4(7)
C11B_1 O4B_1 V1_1 124.8(7)
O4B_1 C11B_1 C16B_1 105.2(8)
O4B_1 C11B_1 C12B_1 109.0(8)
C16B_1 C11B_1 C12B_1 114.3(8)
O4B_1 C11B_1 H11B_1 109.4
C16B_1 C11B_1 H11B_1 109.4
C12B_1 C11B_1 H11B_1 109.4
C11B_1 C12B_1 C13B_1 113.5(9)
C11B_1 C12B_1 H12C_1 108.9
C13B_1 C12B_1 H12C_1 108.9
C11B_1 C12B_1 H12D_1 108.9
C13B_1 C12B_1 H12D_1 108.9
H12C_1 C12B_1 H12D_1 107.7
C14B_1 C13B_1 C12B_1 110.6(10)
C14B_1 C13B_1 H13C_1 109.5
C12B_1 C13B_1 H13C_1 109.5
C14B_1 C13B_1 H13D_1 109.5
C12B_1 C13B_1 H13D_1 109.5
H13C_1 C13B_1 H13D_1 108.1
C13B_1 C14B_1 C15B_1 112.7(11)
C13B_1 C14B_1 H14C_1 109.1
C15B_1 C14B_1 H14C_1 109.1
C13B_1 C14B_1 H14D_1 109.1
C15B_1 C14B_1 H14D_1 109.1
H14C_1 C14B_1 H14D_1 107.8
C14B_1 C15B_1 C16B_1 112.5(10)
C14B_1 C15B_1 H15C_1 109.1
C16B_1 C15B_1 H15C_1 109.1
C14B_1 C15B_1 H15D_1 109.1
C16B_1 C15B_1 H15D_1 109.1
H15C_1 C15B_1 H15D_1 107.8
C11B_1 C16B_1 C15B_1 110.4(9)
C11B_1 C16B_1 H16C_1 109.6
C15B_1 C16B_1 H16C_1 109.6
C11B_1 C16B_1 H16D_1 109.6
C15B_1 C16B_1 H16D_1 109.6
H16C_1 C16B_1 H16D_1 108.1
O1_2 V1_2 O3_2 100.52(14)
O1_2 V1_2 O10_2 95.94(14)
O3_2 V1_2 O10_2 126.00(12)
O1_2 V1_2 O8_2 96.41(14)
O3_2 V1_2 O8_2 79.72(11)
O10_2 V1_2 O8_2 148.50(11)
O1_2 V1_2 O4_2 96.93(13)
O3_2 V1_2 O4_2 43.19(10)
O10_2 V1_2 O4_2 84.12(11)
O8_2 V1_2 O4_2 122.82(11)
O1_2 V1_2 N1_2 93.48(14)
O3_2 V1_2 N1_2 152.26(13)
O10_2 V1_2 N1_2 75.44(13)
O8_2 V1_2 N1_2 74.98(12)
O4_2 V1_2 N1_2 157.91(12)
O1_2 V1_2 O2_2 174.43(14)
O3_2 V1_2 O2_2 85.03(13)
O10_2 V1_2 O2_2 80.25(12)
O8_2 V1_2 O2_2 85.00(12)
O4_2 V1_2 O2_2 86.77(12)
N1_2 V1_2 O2_2 81.66(13)
V1_2 O2_2 H2A_2 118(4)
V1_2 O2_2 H2B_2 117(3)
H2A_2 O2_2 H2B_2 110(4)
C6_2 N1_2 C2_2 121.9(3)
C6_2 N1_2 V1_2 118.7(3)
C2_2 N1_2 V1_2 119.3(3)
N1_2 C2_2 C3_2 120.6(4)
N1_2 C2_2 C7_2 110.2(3)
C3_2 C2_2 C7_2 129.2(4)
C2_2 C3_2 C4_2 118.8(4)
C2_2 C3_2 H3_2 120.6
C4_2 C3_2 H3_2 120.6
C3_2 C4_2 C5_2 119.9(4)
C3_2 C4_2 H4_2 120.1
C5_2 C4_2 H4_2 120.1
C6_2 C5_2 C4_2 118.6(4)
C6_2 C5_2 H5_2 120.7
C4_2 C5_2 H5_2 120.7
N1_2 C6_2 C5_2 120.0(4)
N1_2 C6_2 C9_2 110.6(3)
C5_2 C6_2 C9_2 129.4(4)
O7_2 C7_2 O8_2 125.9(4)
O7_2 C7_2 C2_2 120.8(4)
O8_2 C7_2 C2_2 113.4(3)
C7_2 O8_2 V1_2 121.6(2)
O9_2 C9_2 O10_2 125.7(4)
O9_2 C9_2 C6_2 121.4(4)
O10_2 C9_2 C6_2 112.8(4)
C9_2 O10_2 V1_2 121.9(3)
O4_2 O3_2 V1_2 73.47(16)
O3_2 O4_2 C11_2 110.0(3)
O3_2 O4_2 V1_2 63.34(15)
C11_2 O4_2 V1_2 120.1(2)
O4_2 C11_2 C16_2 105.1(3)
O4_2 C11_2 C12_2 108.5(3)
C16_2 C11_2 C12_2 111.4(4)
O4_2 C11_2 H11_2 110.6
C16_2 C11_2 H11_2 110.6
C12_2 C11_2 H11_2 110.6
C11_2 C12_2 C13_2 110.4(4)
C11_2 C12_2 H12A_2 109.6
C13_2 C12_2 H12A_2 109.6
C11_2 C12_2 H12B_2 109.6
C13_2 C12_2 H12B_2 109.6
H12A_2 C12_2 H12B_2 108.1
C14_2 C13_2 C12_2 109.2(4)
C14_2 C13_2 H13A_2 109.8
C12_2 C13_2 H13A_2 109.8
C14_2 C13_2 H13B_2 109.8
C12_2 C13_2 H13B_2 109.8
H13A_2 C13_2 H13B_2 108.3
C13_2 C14_2 C15_2 111.1(4)
C13_2 C14_2 H14A_2 109.4
C15_2 C14_2 H14A_2 109.4
C13_2 C14_2 H14B_2 109.4
C15_2 C14_2 H14B_2 109.4
H14A_2 C14_2 H14B_2 108.0
C14_2 C15_2 C16_2 110.4(4)
C14_2 C15_2 H15A_2 109.6
C16_2 C15_2 H15A_2 109.6
C14_2 C15_2 H15B_2 109.6
C16_2 C15_2 H15B_2 109.6
H15A_2 C15_2 H15B_2 108.1
C11_2 C16_2 C15_2 109.1(4)
C11_2 C16_2 H16A_2 109.9
C15_2 C16_2 H16A_2 109.9
C11_2 C16_2 H16B_2 109.9
C15_2 C16_2 H16B_2 109.9
H16A_2 C16_2 H16B_2 108.3

loop_
_geom_bond_atom_site_label_1
_geom_bond_atom_site_label_2
_geom_bond_distance
V1_1 O1_1 1.579(3)
V1_1 O3_1 1.885(13)
V1_1 O3B_1 1.897(16)
V1_1 O10_1 1.992(3)
V1_1 O8_1 2.007(3)
V1_1 O4_1 2.008(9)
V1_1 O4B_1 2.035(11)
V1_1 N1_1 2.057(3)
V1_1 O2_1 2.215(4)
O2_1 H2A_1 0.77(2)
O2_1 H2B_1 0.77(2)
N1_1 C2_1 1.325(5)
N1_1 C6_1 1.348(5)
C2_1 C3_1 1.375(6)
C2_1 C7_1 1.499(5)
C3_1 C4_1 1.398(6)
C3_1 H3_1 0.9500
C4_1 C5_1 1.382(6)
C4_1 H4_1 0.9500
C5_1 C6_1 1.376(5)
C5_1 H5_1 0.9500
C6_1 C9_1 1.496(5)
C7_1 O7_1 1.227(5)
C7_1 O8_1 1.280(5)
C9_1 O9_1 1.219(5)
C9_1 O10_1 1.299(5)
O3_1 O4_1 1.438(10)
O4_1 C11_1 1.480(10)
C11_1 C16_1 1.501(11)
C11_1 C12_1 1.504(10)
C11_1 H11_1 1.0000
C12_1 C13_1 1.539(11)
C12_1 H12A_1 0.9900
C12_1 H12B_1 0.9900
C13_1 C14_1 1.490(12)
C13_1 H13A_1 0.9900
C13_1 H13B_1 0.9900
C14_1 C15_1 1.530(13)
C14_1 H14A_1 0.9900
C14_1 H14B_1 0.9900
C15_1 C16_1 1.526(12)
C15_1 H15A_1 0.9900
C15_1 H15B_1 0.9900
C16_1 H16A_1 0.9900
C16_1 H16B_1 0.9900
O3B_1 O4B_1 1.445(11)
O4B_1 C11B_1 1.484(10)
C11B_1 C16B_1 1.487(11)
C11B_1 C12B_1 1.496(10)
C11B_1 H11B_1 1.0000
C12B_1 C13B_1 1.515(12)
C12B_1 H12C_1 0.9900
C12B_1 H12D_1 0.9900
C13B_1 C14B_1 1.490(13)
C13B_1 H13C_1 0.9900
C13B_1 H13D_1 0.9900
C14B_1 C15B_1 1.519(15)
C14B_1 H14C_1 0.9900
C14B_1 H14D_1 0.9900
C15B_1 C16B_1 1.537(13)
C15B_1 H15C_1 0.9900
C15B_1 H15D_1 0.9900
C16B_1 H16C_1 0.9900
C16B_1 H16D_1 0.9900
V1_2 O1_2 1.584(3)
V1_2 O3_2 1.878(3)
V1_2 O10_2 1.991(3)
V1_2 O8_2 2.009(3)
V1_2 O4_2 2.015(3)
V1_2 N1_2 2.067(3)
V1_2 O2_2 2.186(3)
O2_2 H2A_2 0.76(2)
O2_2 H2B_2 0.77(2)
N1_2 C6_2 1.333(5)
N1_2 C2_2 1.333(5)
C2_2 C3_2 1.365(5)
C2_2 C7_2 1.509(5)
C3_2 C4_2 1.377(6)
C3_2 H3_2 0.9500
C4_2 C5_2 1.391(6)
C4_2 H4_2 0.9500
C5_2 C6_2 1.374(5)
C5_2 H5_2 0.9500
C6_2 C9_2 1.511(6)
C7_2 O7_2 1.229(4)
C7_2 O8_2 1.286(5)
C9_2 O9_2 1.224(5)
C9_2 O10_2 1.293(5)
O3_2 O4_2 1.439(3)
O4_2 C11_2 1.497(4)
C11_2 C16_2 1.499(6)
C11_2 C12_2 1.503(5)
C11_2 H11_2 1.0000
C12_2 C13_2 1.523(6)
C12_2 H12A_2 0.9900
C12_2 H12B_2 0.9900
C13_2 C14_2 1.515(7)
C13_2 H13A_2 0.9900
C13_2 H13B_2 0.9900
C14_2 C15_2 1.516(7)
C14_2 H14A_2 0.9900
C14_2 H14B_2 0.9900
C15_2 C16_2 1.519(6)
C15_2 H15A_2 0.9900
C15_2 H15B_2 0.9900
C16_2 H16A_2 0.9900
C16_2 H16B_2 0.9900

loop_
_geom_torsion_atom_site_label_1
_geom_torsion_atom_site_label_2
_geom_torsion_atom_site_label_3
_geom_torsion_atom_site_label_4
_geom_torsion
C6_1 N1_1 C2_1 C3_1 -0.5(6)
V1_1 N1_1 C2_1 C3_1 178.0(3)
C6_1 N1_1 C2_1 C7_1 178.1(4)
V1_1 N1_1 C2_1 C7_1 -3.4(5)
N1_1 C2_1 C3_1 C4_1 -1.8(7)
C7_1 C2_1 C3_1 C4_1 179.9(5)
C2_1 C3_1 C4_1 C5_1 2.9(7)
C3_1 C4_1 C5_1 C6_1 -1.6(7)
C2_1 N1_1 C6_1 C5_1 1.8(6)
V1_1 N1_1 C6_1 C5_1 -176.7(3)
C2_1 N1_1 C6_1 C9_1 -178.0(4)
V1_1 N1_1 C6_1 C9_1 3.5(4)
C4_1 C5_1 C6_1 N1_1 -0.7(6)
C4_1 C5_1 C6_1 C9_1 179.1(4)
N1_1 C2_1 C7_1 O7_1 -179.7(4)
C3_1 C2_1 C7_1 O7_1 -1.3(8)
N1_1 C2_1 C7_1 O8_1 1.8(6)
C3_1 C2_1 C7_1 O8_1 -179.8(5)
O7_1 C7_1 O8_1 V1_1 -177.8(4)
C2_1 C7_1 O8_1 V1_1 0.6(6)
N1_1 C6_1 C9_1 O9_1 -174.7(4)
C5_1 C6_1 C9_1 O9_1 5.4(7)
N1_1 C6_1 C9_1 O10_1 5.3(5)
C5_1 C6_1 C9_1 O10_1 -174.6(4)
O9_1 C9_1 O10_1 V1_1 167.6(3)
C6_1 C9_1 O10_1 V1_1 -12.4(5)
O1_1 V1_1 O3_1 O4_1 -98.9(6)
O10_1 V1_1 O3_1 O4_1 10.8(9)
O8_1 V1_1 O3_1 O4_1 168.3(7)
N1_1 V1_1 O3_1 O4_1 132.9(6)
O2_1 V1_1 O3_1 O4_1 81.3(6)
V1_1 O3_1 O4_1 C11_1 114.0(7)
O3_1 O4_1 C11_1 C16_1 172.4(10)
V1_1 O4_1 C11_1 C16_1 -114.5(8)
O3_1 O4_1 C11_1 C12_1 51.8(11)
V1_1 O4_1 C11_1 C12_1 124.9(8)
O4_1 C11_1 C12_1 C13_1 169.3(9)
C16_1 C11_1 C12_1 C13_1 56.5(13)
C11_1 C12_1 C13_1 C14_1 -55.6(13)
C12_1 C13_1 C14_1 C15_1 56.6(14)
C13_1 C14_1 C15_1 C16_1 -56.3(15)
O4_1 C11_1 C16_1 C15_1 -171.7(9)
C12_1 C11_1 C16_1 C15_1 -56.0(13)
C14_1 C15_1 C16_1 C11_1 54.0(15)
O1_1 V1_1 O3B_1 O4B_1 -87.9(7)
O10_1 V1_1 O3B_1 O4B_1 9.7(10)
O8_1 V1_1 O3B_1 O4B_1 175.6(7)
N1_1 V1_1 O3B_1 O4B_1 160.1(10)
O2_1 V1_1 O3B_1 O4B_1 91.5(7)
V1_1 O3B_1 O4B_1 C11B_1 118.6(8)
O3B_1 O4B_1 C11B_1 C16B_1 -172.7(10)
V1_1 O4B_1 C11B_1 C16B_1 -99.8(9)
O3B_1 O4B_1 C11B_1 C12B_1 64.3(12)
V1_1 O4B_1 C11B_1 C12B_1 137.2(8)
O4B_1 C11B_1 C12B_1 C13B_1 65.4(11)
C16B_1 C11B_1 C12B_1 C13B_1 -52.0(12)
C11B_1 C12B_1 C13B_1 C14B_1 51.8(14)
C12B_1 C13B_1 C14B_1 C15B_1 -53.1(15)
C13B_1 C14B_1 C15B_1 C16B_1 54.2(16)
O4B_1 C11B_1 C16B_1 C15B_1 -69.0(11)
C12B_1 C11B_1 C16B_1 C15B_1 50.5(12)
C14B_1 C15B_1 C16B_1 C11B_1 -51.4(14)
C6_2 N1_2 C2_2 C3_2 4.3(6)
V1_2 N1_2 C2_2 C3_2 -172.7(3)
C6_2 N1_2 C2_2 C7_2 -175.7(4)
V1_2 N1_2 C2_2 C7_2 7.2(4)
N1_2 C2_2 C3_2 C4_2 -2.2(6)
C7_2 C2_2 C3_2 C4_2 177.8(4)
C2_2 C3_2 C4_2 C5_2 0.1(7)
C3_2 C4_2 C5_2 C6_2 0.0(7)
C2_2 N1_2 C6_2 C5_2 -4.2(6)
V1_2 N1_2 C6_2 C5_2 172.9(3)
C2_2 N1_2 C6_2 C9_2 176.2(4)
V1_2 N1_2 C6_2 C9_2 -6.7(5)
C4_2 C5_2 C6_2 N1_2 2.0(7)
C4_2 C5_2 C6_2 C9_2 -178.5(5)
N1_2 C2_2 C7_2 O7_2 177.4(4)
C3_2 C2_2 C7_2 O7_2 -2.6(7)
N1_2 C2_2 C7_2 O8_2 -2.4(5)
C3_2 C2_2 C7_2 O8_2 177.5(4)
O7_2 C7_2 O8_2 V1_2 176.6(3)
C2_2 C7_2 O8_2 V1_2 -3.6(5)
N1_2 C6_2 C9_2 O9_2 -176.8(4)
C5_2 C6_2 C9_2 O9_2 3.7(8)
N1_2 C6_2 C9_2 O10_2 2.1(5)
C5_2 C6_2 C9_2 O10_2 -177.4(4)
O9_2 C9_2 O10_2 V1_2 -177.5(4)
C6_2 C9_2 O10_2 V1_2 3.6(5)
O1_2 V1_2 O3_2 O4_2 88.93(19)
O10_2 V1_2 O3_2 O4_2 -16.4(2)
O8_2 V1_2 O3_2 O4_2 -176.38(18)
N1_2 V1_2 O3_2 O4_2 -152.0(3)
O2_2 V1_2 O3_2 O4_2 -90.58(17)
V1_2 O3_2 O4_2 C11_2 -114.5(2)
O3_2 O4_2 C11_2 C16_2 163.3(3)
V1_2 O4_2 C11_2 C16_2 93.3(3)
O3_2 O4_2 C11_2 C12_2 -77.5(4)
V1_2 O4_2 C11_2 C12_2 -147.5(3)
O4_2 C11_2 C12_2 C13_2 -174.5(4)
C16_2 C11_2 C12_2 C13_2 -59.3(5)
C11_2 C12_2 C13_2 C14_2 57.2(5)
C12_2 C13_2 C14_2 C15_2 -57.0(6)
C13_2 C14_2 C15_2 C16_2 58.0(7)
O4_2 C11_2 C16_2 C15_2 176.1(4)
C12_2 C11_2 C16_2 C15_2 58.9(5)
C14_2 C15_2 C16_2 C11_2 -57.7(6)
